data_7117731
loop_
_publ_author_name
'Sk Asif Ikbal'
'Avinash Dhamija'
'Sankar Prasad Rath'

_publ_section_title
;
 Metal-coordination-driven mixed ligand binding in supramolecular
 bisporphyrin tweezers
;
_journal_name_full Chem.Commun.
_journal_page_first 14107
_journal_paper_doi 10.1039/C5cc04882F
_journal_volume 51
_journal_year 2015
_chemical_formula_sum 'C96 H122.5 Cl10.5 Mg2 N13 O2.5'
_chemical_formula_weight 1919.41
_chemical_name_systematic
;
 ?
;
_space_group_crystal_system monoclinic
_space_group_IT_number 14
_space_group_name_Hall '-P 2ybc'
_space_group_name_H-M_alt 'P 1 21/c 1'
_symmetry_space_group_name_Hall '-P 2ybc'
_symmetry_space_group_name_H-M 'P 1 21/c 1'
_atom_sites_solution_hydrogens mixed
_audit_creation_method SHELXL-2014
_audit_update_record
;
2015-06-10 deposited with the CCDC.
2015-07-22 downloaded from the CCDC.
;
_cell_angle_alpha 90
_cell_angle_beta 94.579(5)
_cell_angle_gamma 90
_cell_formula_units_Z 4
_cell_length_a 13.281(3)
_cell_length_b 26.435(7)
_cell_length_c 28.814(7)
_cell_measurement_reflns_used 999
_cell_measurement_temperature 100(2)
_cell_measurement_theta_max 28.0
_cell_measurement_theta_min 2.5
_cell_volume 10084(4)
_computing_cell_refinement 'Bruker SAINT'
_computing_data_collection 'Bruker APEX'
_computing_data_reduction 'Bruker SAINT'
_computing_molecular_graphics 'SHELXL 5.1, XP (Sheldrick, 1994)'
_computing_publication_material SHELXS-97
_computing_structure_refinement 'SHELXL-2014 (Sheldrick, 2014)'
_computing_structure_solution 'SHELXS-97 (Sheldrick, 2008)'
_diffrn_ambient_temperature 100(2)
_diffrn_measured_fraction_theta_full 0.996
_diffrn_measured_fraction_theta_max 0.994
_diffrn_measurement_device_type 'Bruker SMART APEX'
_diffrn_measurement_method \w
_diffrn_radiation_type MoK\a
_diffrn_radiation_wavelength 0.71073
_diffrn_reflns_av_R_equivalents 0.1660
_diffrn_reflns_av_unetI/netI 0.3330
_diffrn_reflns_Laue_measured_fraction_full 0.996
_diffrn_reflns_Laue_measured_fraction_max 0.994
_diffrn_reflns_limit_h_max 17
_diffrn_reflns_limit_h_min -14
_diffrn_reflns_limit_k_max 34
_diffrn_reflns_limit_k_min -34
_diffrn_reflns_limit_l_max 37
_diffrn_reflns_limit_l_min -34
_diffrn_reflns_number 60753
_diffrn_reflns_point_group_measured_fraction_full 0.996
_diffrn_reflns_point_group_measured_fraction_max 0.994
_diffrn_reflns_theta_full 25.000
_diffrn_reflns_theta_max 27.500
_diffrn_reflns_theta_min 2.007
_diffrn_source 'fine-focus sealed tube'
_exptl_absorpt_coefficient_mu 0.356
_exptl_absorpt_correction_T_max 0.960
_exptl_absorpt_correction_T_min 0.945
_exptl_absorpt_correction_type multi-scan
_exptl_absorpt_process_details 'SADABS 2.05 (Sheldrick, 2002)'
_exptl_crystal_colour 'dark brown'
_exptl_crystal_density_diffrn 1.264
_exptl_crystal_description block
_exptl_crystal_F_000 4048
_exptl_crystal_size_max 0.180
_exptl_crystal_size_mid 0.140
_exptl_crystal_size_min 0.100
_refine_diff_density_max 0.653
_refine_diff_density_min -0.346
_refine_diff_density_rms 0.068
_refine_ls_extinction_coef .
_refine_ls_extinction_method none
_refine_ls_goodness_of_fit_ref 0.750
_refine_ls_hydrogen_treatment constr
_refine_ls_matrix_type full
_refine_ls_number_parameters 982
_refine_ls_number_reflns 23042
_refine_ls_number_restraints 0
_refine_ls_restrained_S_all 0.750
_refine_ls_R_factor_all 0.2385
_refine_ls_R_factor_gt 0.0898
_refine_ls_shift/su_max 0.001
_refine_ls_shift/su_mean 0.000
_refine_ls_structure_factor_coef Fsqd
_refine_ls_weighting_details 'w=1/[\s^2^(Fo^2^)+(0.0834P)^2^] where P=(Fo^2^+2Fc^2^)/3'
_refine_ls_weighting_scheme calc
_refine_ls_wR_factor_gt 0.1894
_refine_ls_wR_factor_ref 0.2392
_reflns_Friedel_coverage 0.000
_reflns_Friedel_fraction_full .
_reflns_Friedel_fraction_max .
_reflns_number_gt 5950
_reflns_number_total 23042
_reflns_threshold_expression 'I > 2\s(I)'
_cod_data_source_file c5cc04882f2.cif
_cod_data_source_block 11may
_cod_original_formula_sum 'C96 H122.50 Cl10.50 Mg2 N13 O2.50'
_cod_database_code 7117731
_shelx_space_group_comment
;
The symmetry employed for this shelxl refinement is uniquely defined
by the following loop, which should always be used as a source of
symmetry information in preference to the above space-group names.
They are only intended as comments.
;
_shelx_estimated_absorpt_t_min 0.939
_shelx_estimated_absorpt_t_max 0.965
_shelxl_version_number 2014-3

loop_
_space_group_symop_operation_xyz
'x, y, z'
'-x, y+1/2, -z+1/2'
'-x, -y, -z'
'x, -y-1/2, z-1/2'

loop_
_atom_site_label
_atom_site_type_symbol
_atom_site_fract_x
_atom_site_fract_y
_atom_site_fract_z
_atom_site_U_iso_or_equiv
_atom_site_adp_type
_atom_site_occupancy
_atom_site_site_symmetry_order
_atom_site_calc_flag
_atom_site_refinement_flags_posn
_atom_site_refinement_flags_adp
_atom_site_refinement_flags_occupancy
_atom_site_disorder_assembly
_atom_site_disorder_group
Mg1 Mg 0.69110(11) 0.22482(5) 0.84832(5) 0.0329(4) Uani 1 1 d . . . . .
Mg2 Mg 0.68330(11) 0.22271(5) 1.09747(5) 0.0305(4) Uani 1 1 d . . . . .
N1 N 0.6117(3) 0.29061(13) 0.86055(13) 0.0333(9) Uani 1 1 d . . . . .
N2 N 0.5587(3) 0.18377(12) 0.83674(13) 0.0314(9) Uani 1 1 d . . . . .
N3 N 0.7710(3) 0.15910(13) 0.83845(13) 0.0346(9) Uani 1 1 d . . . . .
N4 N 0.8219(3) 0.26523(14) 0.86273(14) 0.0391(10) Uani 1 1 d . . . . .
N5 N 0.5937(3) 0.28480(12) 1.07960(12) 0.0304(9) Uani 1 1 d . . . . .
N6 N 0.5579(2) 0.17699(12) 1.10157(12) 0.0283(9) Uani 1 1 d . . . . .
N7 N 0.7725(3) 0.16068(13) 1.11309(12) 0.0313(9) Uani 1 1 d . . . . .
N8 N 0.8078(3) 0.26846(12) 1.09281(12) 0.0309(9) Uani 1 1 d . . . . .
N9 N 0.7546(3) 0.39396(13) 0.97574(13) 0.0337(9) Uani 1 1 d . . . . .
H9A H 0.7270 0.3637 0.9735 0.040 Uiso 1 1 calc R U . . .
N10 N 0.6899(3) 0.20759(13) 0.92507(13) 0.0348(9) Uani 1 1 d . . . . .
N11 N 0.6869(3) 0.20635(13) 1.02121(13) 0.0358(9) Uani 1 1 d . . . . .
N12 N 0.6819(3) 0.23957(13) 1.17537(12) 0.0303(9) Uani 1 1 d . . . . .
N13 N 0.6906(3) 0.25763(13) 1.27106(13) 0.0332(9) Uani 1 1 d . . . . .
C1A C 0.6223(3) 0.33207(14) 1.06493(15) 0.0268(10) Uani 1 1 d . . . . .
C1 C 0.6470(4) 0.33810(17) 0.87191(16) 0.0348(12) Uani 1 1 d . . . . .
C2A C 0.5324(4) 0.35929(16) 1.04470(15) 0.0331(11) Uani 1 1 d . . . . .
C2 C 0.5622(4) 0.37269(16) 0.87377(16) 0.0345(11) Uani 1 1 d . . . . .
C3A C 0.4532(3) 0.32834(16) 1.04901(16) 0.0358(12) Uani 1 1 d . . . . .
C3 C 0.4768(4) 0.34520(17) 0.86356(16) 0.0366(12) Uani 1 1 d . . . . .
C4 C 0.5086(3) 0.29353(17) 0.85524(16) 0.0362(12) Uani 1 1 d . . . . .
C4A C 0.4896(3) 0.28198(15) 1.07111(16) 0.0312(11) Uani 1 1 d . . . . .
C5 C 0.4415(3) 0.25345(16) 0.84605(16) 0.0356(12) Uani 1 1 d . . . . .
H5A H 0.3718 0.2617 0.8455 0.043 Uiso 1 1 calc R U . . .
C5A C 0.4293(3) 0.24097(15) 1.08288(16) 0.0328(11) Uani 1 1 d . . . . .
H5AA H 0.3585 0.2466 1.0802 0.039 Uiso 1 1 calc R U . . .
C6 C 0.4637(3) 0.20217(17) 0.83748(15) 0.0322(11) Uani 1 1 d . . . . .
C6A C 0.4605(3) 0.19355(16) 1.09783(16) 0.0343(11) Uani 1 1 d . . . . .
C7A C 0.3952(3) 0.15292(17) 1.11244(18) 0.0400(12) Uani 1 1 d . . . . .
C7 C 0.3898(3) 0.16161(17) 0.83191(16) 0.0370(12) Uani 1 1 d . . . . .
C8A C 0.4533(4) 0.11197(17) 1.12252(17) 0.0399(12) Uani 1 1 d . . . . .
C8 C 0.4436(4) 0.11795(16) 0.82696(17) 0.0362(12) Uani 1 1 d . . . . .
C9A C 0.5567(3) 0.12751(16) 1.11624(16) 0.0310(11) Uani 1 1 d . . . . .
C9 C 0.5495(4) 0.13245(16) 0.83003(16) 0.0339(11) Uani 1 1 d . . . . .
C10A C 0.6429(3) 0.09788(16) 1.12328(16) 0.0345(11) Uani 1 1 d . . . . .
H10A H 0.6320 0.0631 1.1293 0.041 Uiso 1 1 calc R U . . .
C10 C 0.6300(4) 0.10035(17) 0.82597(17) 0.0386(12) Uani 1 1 d . . . . .
H10B H 0.6132 0.0658 0.8207 0.046 Uiso 1 1 calc R U . . .
C11 C 0.7326(4) 0.11180(16) 0.82859(16) 0.0357(12) Uani 1 1 d . . . . .
C11A C 0.7423(4) 0.11269(16) 1.12260(16) 0.0344(11) Uani 1 1 d . . . . .
C12 C 0.8154(3) 0.07709(17) 0.82030(17) 0.0365(12) Uani 1 1 d . . . . .
C12A C 0.8301(3) 0.07989(16) 1.13137(18) 0.0395(12) Uani 1 1 d . . . . .
C13A C 0.9116(4) 0.10915(17) 1.12725(18) 0.0433(13) Uani 1 1 d . . . . .
C13 C 0.9007(4) 0.10470(16) 0.82615(17) 0.0385(12) Uani 1 1 d . . . . .
C14 C 0.8731(4) 0.15532(17) 0.83806(16) 0.0365(12) Uani 1 1 d . . . . .
C14A C 0.8760(3) 0.16010(16) 1.11703(17) 0.0358(12) Uani 1 1 d . . . . .
C15A C 0.9344(3) 0.20296(16) 1.11244(16) 0.0358(12) Uani 1 1 d . . . . .
H15A H 1.0054 0.1978 1.1161 0.043 Uiso 1 1 calc R U . . .
C15 C 0.9380(3) 0.19516(16) 0.84855(17) 0.0386(12) Uani 1 1 d . . . . .
H15B H 1.0077 0.1879 0.8469 0.046 Uiso 1 1 calc R U . . .
C16A C 0.9036(3) 0.25310(16) 1.10307(16) 0.0328(11) Uani 1 1 d . . . . .
C16 C 0.9156(4) 0.24551(19) 0.86151(19) 0.0503(15) Uani 1 1 d . . . . .
C17A C 0.9725(4) 0.29517(18) 1.10343(17) 0.0394(12) Uani 1 1 d . . . . .
C17 C 0.9914(4) 0.2802(2) 0.8806(2) 0.077(2) Uani 1 1 d . . . . .
C18A C 0.9163(4) 0.33721(17) 1.09358(17) 0.0403(12) Uani 1 1 d . . . . .
C18 C 0.9414(4) 0.3226(2) 0.8939(2) 0.0648(18) Uani 1 1 d . . . . .
C19A C 0.8096(3) 0.31999(16) 1.08527(15) 0.0309(11) Uani 1 1 d . . . . .
C19 C 0.8344(4) 0.31416(18) 0.88006(19) 0.0454(14) Uani 1 1 d . . . . .
C20 C 0.7524(4) 0.34847(17) 0.88174(16) 0.0372(12) Uani 1 1 d . . . . .
C20A C 0.7246(3) 0.34903(15) 1.07072(16) 0.0324(11) Uani 1 1 d . . . . .
C21A C 0.5208(4) 0.41045(16) 1.02073(17) 0.0392(12) Uani 1 1 d . . . . .
H21A H 0.4701 0.4077 0.9937 0.047 Uiso 1 1 calc R U . . .
H21B H 0.5860 0.4201 1.0089 0.047 Uiso 1 1 calc R U . . .
C21 C 0.5582(4) 0.42874(17) 0.88388(19) 0.0502(14) Uani 1 1 d . . . . .
H21C H 0.4965 0.4360 0.8999 0.060 Uiso 1 1 calc R U . . .
H21D H 0.6172 0.4380 0.9054 0.060 Uiso 1 1 calc R U . . .
C22A C 0.4878(4) 0.45200(16) 1.05364(19) 0.0542(15) Uani 1 1 d . . . . .
H22A H 0.4788 0.4839 1.0365 0.081 Uiso 1 1 calc R U . . .
H22B H 0.5398 0.4563 1.0795 0.081 Uiso 1 1 calc R U . . .
H22C H 0.4239 0.4423 1.0659 0.081 Uiso 1 1 calc R U . . .
C22 C 0.5579(5) 0.46125(19) 0.8408(2) 0.083(2) Uani 1 1 d . . . . .
H22D H 0.5539 0.4970 0.8496 0.125 Uiso 1 1 calc R U . . .
H22E H 0.4995 0.4525 0.8194 0.125 Uiso 1 1 calc R U . . .
H22F H 0.6202 0.4554 0.8255 0.125 Uiso 1 1 calc R U . . .
C23 C 0.3688(4) 0.36255(18) 0.85800(18) 0.0466(13) Uani 1 1 d . . . . .
H23A H 0.3623 0.3945 0.8755 0.056 Uiso 1 1 calc R U . . .
H23B H 0.3255 0.3369 0.8716 0.056 Uiso 1 1 calc R U . . .
C23A C 0.3447(3) 0.33651(18) 1.03087(18) 0.0440(13) Uani 1 1 d . . . . .
H23C H 0.3307 0.3733 1.0292 0.053 Uiso 1 1 calc R U . . .
H23D H 0.2998 0.3214 1.0529 0.053 Uiso 1 1 calc R U . . .
C24A C 0.3208(4) 0.3131(2) 0.9826(2) 0.0628(16) Uani 1 1 d . . . . .
H24A H 0.2490 0.3176 0.9729 0.094 Uiso 1 1 calc R U . . .
H24B H 0.3368 0.2769 0.9838 0.094 Uiso 1 1 calc R U . . .
H24C H 0.3615 0.3297 0.9601 0.094 Uiso 1 1 calc R U . . .
C24 C 0.3317(4) 0.3711(2) 0.8069(2) 0.0696(18) Uani 1 1 d . . . . .
H24D H 0.2606 0.3816 0.8048 0.104 Uiso 1 1 calc R U . . .
H24E H 0.3382 0.3396 0.7894 0.104 Uiso 1 1 calc R U . . .
H24F H 0.3723 0.3976 0.7937 0.104 Uiso 1 1 calc R U . . .
C25A C 0.2834(3) 0.15914(18) 1.1171(2) 0.0570(17) Uani 1 1 d . . . . .
H25A H 0.2501 0.1256 1.1153 0.068 Uiso 1 1 calc R U . . .
H25B H 0.2532 0.1802 1.0912 0.068 Uiso 1 1 calc R U . . .
C25 C 0.2779(3) 0.16868(18) 0.82965(19) 0.0469(14) Uani 1 1 d . . . . .
H25C H 0.2612 0.1932 0.8538 0.056 Uiso 1 1 calc R U . . .
H25D H 0.2455 0.1361 0.8364 0.056 Uiso 1 1 calc R U . . .
C26 C 0.2359(4) 0.1877(2) 0.7820(2) 0.0650(17) Uani 1 1 d . . . . .
H26A H 0.1624 0.1913 0.7817 0.098 Uiso 1 1 calc R U . . .
H26B H 0.2523 0.1635 0.7580 0.098 Uiso 1 1 calc R U . . .
H26C H 0.2660 0.2206 0.7758 0.098 Uiso 1 1 calc R U . . .
C26A C 0.2663(5) 0.1849(2) 1.1648(3) 0.091(2) Uani 1 1 d . . . . .
H26D H 0.1937 0.1876 1.1682 0.137 Uiso 1 1 calc R U . . .
H26E H 0.2964 0.2187 1.1657 0.137 Uiso 1 1 calc R U . . .
H26F H 0.2981 0.1644 1.1903 0.137 Uiso 1 1 calc R U . . .
C27A C 0.4238(4) 0.06204(18) 1.14127(19) 0.0476(14) Uani 1 1 d . . . . .
H27A H 0.4622 0.0350 1.1268 0.057 Uiso 1 1 calc R U . . .
H27B H 0.3511 0.0562 1.1328 0.057 Uiso 1 1 calc R U . . .
C27 C 0.4034(4) 0.06611(17) 0.82036(17) 0.0415(13) Uani 1 1 d . . . . .
H27C H 0.3380 0.0636 0.8345 0.050 Uiso 1 1 calc R U . . .
H27D H 0.4508 0.0419 0.8367 0.050 Uiso 1 1 calc R U . . .
C28 C 0.3879(4) 0.05127(17) 0.76837(19) 0.0538(15) Uani 1 1 d . . . . .
H28A H 0.3582 0.0174 0.7656 0.081 Uiso 1 1 calc R U . . .
H28B H 0.4533 0.0514 0.7548 0.081 Uiso 1 1 calc R U . . .
H28C H 0.3426 0.0757 0.7518 0.081 Uiso 1 1 calc R U . . .
C28A C 0.4443(4) 0.05921(18) 1.1945(2) 0.0609(17) Uani 1 1 d . . . . .
H28D H 0.4197 0.0268 1.2057 0.091 Uiso 1 1 calc R U . . .
H28E H 0.4093 0.0870 1.2089 0.091 Uiso 1 1 calc R U . . .
H28F H 0.5171 0.0620 1.2029 0.091 Uiso 1 1 calc R U . . .
C29 C 0.8028(4) 0.02250(17) 0.8070(2) 0.0508(15) Uani 1 1 d . . . . .
H29A H 0.7513 0.0070 0.8256 0.061 Uiso 1 1 calc R U . . .
H29B H 0.8675 0.0046 0.8147 0.061 Uiso 1 1 calc R U . . .
C30 C 0.7706(4) 0.01557(19) 0.7551(2) 0.0618(17) Uani 1 1 d . . . . .
H30A H 0.7628 -0.0206 0.7481 0.093 Uiso 1 1 calc R U . . .
H30B H 0.8223 0.0300 0.7365 0.093 Uiso 1 1 calc R U . . .
H30C H 0.7062 0.0329 0.7474 0.093 Uiso 1 1 calc R U . . .
C31 C 1.0075(4) 0.08629(18) 0.82193(19) 0.0487(14) Uani 1 1 d . . . . .
H31A H 1.0135 0.0510 0.8333 0.058 Uiso 1 1 calc R U . . .
H31B H 1.0548 0.1073 0.8420 0.058 Uiso 1 1 calc R U . . .
C32 C 1.0374(4) 0.0885(2) 0.7719(2) 0.077(2) Uani 1 1 d . . . . .
H32A H 1.1075 0.0772 0.7710 0.115 Uiso 1 1 calc R U . . .
H32B H 1.0310 0.1233 0.7604 0.115 Uiso 1 1 calc R U . . .
H32C H 0.9929 0.0664 0.7522 0.115 Uiso 1 1 calc R U . . .
C33A C 1.0858(3) 0.29225(19) 1.1129(2) 0.0532(15) Uani 1 1 d . . . . .
H33A H 1.1097 0.2592 1.1020 0.064 Uiso 1 1 calc R U . . .
H33B H 1.1175 0.3191 1.0951 0.064 Uiso 1 1 calc R U . . .
C34A C 1.1191(4) 0.2983(2) 1.1639(2) 0.084(2) Uani 1 1 d . . . . .
H34A H 1.1930 0.2976 1.1682 0.127 Uiso 1 1 calc R U . . .
H34B H 1.0914 0.2705 1.1815 0.127 Uiso 1 1 calc R U . . .
H34C H 1.0943 0.3306 1.1751 0.127 Uiso 1 1 calc R U . . .
C35A C 0.9601(4) 0.39023(16) 1.09541(19) 0.0460(14) Uani 1 1 d . . . . .
H35A H 0.9263 0.4107 1.0700 0.055 Uiso 1 1 calc R U . . .
H35B H 1.0329 0.3885 1.0904 0.055 Uiso 1 1 calc R U . . .
C35 C 0.9968(5) 0.3648(2) 0.9208(3) 0.093(2) Uani 1 1 d . . . . .
H35C H 0.9587 0.3968 0.9159 0.111 Uiso 1 1 calc R U . . .
H35D H 1.0642 0.3695 0.9091 0.111 Uiso 1 1 calc R U . . .
C36A C 0.9468(4) 0.41663(19) 1.14300(18) 0.0582(15) Uani 1 1 d . . . . .
H36A H 0.9772 0.4504 1.1431 0.087 Uiso 1 1 calc R U . . .
H36B H 0.9802 0.3964 1.1683 0.087 Uiso 1 1 calc R U . . .
H36C H 0.8747 0.4196 1.1475 0.087 Uiso 1 1 calc R U . . .
C36 C 1.0100(5) 0.3513(2) 0.9782(2) 0.087(2) Uani 1 1 d . . . . .
H36D H 1.0593 0.3745 0.9939 0.130 Uiso 1 1 calc R U . . .
H36E H 1.0337 0.3164 0.9826 0.130 Uiso 1 1 calc R U . . .
H36F H 0.9448 0.3552 0.9914 0.130 Uiso 1 1 calc R U . . .
C37 C 0.7816(4) 0.40300(16) 0.89051(17) 0.0381(12) Uani 1 1 d . . . . .
H37A H 0.8478 0.4087 0.8778 0.046 Uiso 1 1 calc R U . . .
H37B H 0.7317 0.4245 0.8724 0.046 Uiso 1 1 calc R U . . .
C37A C 0.7390(4) 0.40509(16) 1.06200(16) 0.0370(12) Uani 1 1 d . . . . .
H37C H 0.6744 0.4222 1.0670 0.044 Uiso 1 1 calc R U . . .
H37D H 0.7897 0.4177 1.0863 0.044 Uiso 1 1 calc R U . . .
C38 C 0.7891(3) 0.42093(17) 0.93938(17) 0.0360(12) Uani 1 1 d . . . . .
C39 C 0.8277(3) 0.46597(15) 0.95698(16) 0.0322(11) Uani 1 1 d . . . . .
C40 C 0.8151(3) 0.46716(14) 1.00510(16) 0.0281(10) Uani 1 1 d . . . . .
C41 C 0.7701(3) 0.42192(16) 1.01685(16) 0.0330(11) Uani 1 1 d . . . . .
C42 C 0.8728(3) 0.50655(16) 0.92847(16) 0.0358(12) Uani 1 1 d . . . . .
H42A H 0.9147 0.4903 0.9058 0.043 Uiso 1 1 calc R U . . .
H42B H 0.9180 0.5278 0.9494 0.043 Uiso 1 1 calc R U . . .
C43 C 0.7954(4) 0.54034(17) 0.90233(19) 0.0492(14) Uani 1 1 d . . . . .
H43A H 0.8293 0.5623 0.8811 0.074 Uiso 1 1 calc R U . . .
H43B H 0.7616 0.5611 0.9246 0.074 Uiso 1 1 calc R U . . .
H43C H 0.7453 0.5194 0.8845 0.074 Uiso 1 1 calc R U . . .
C44 C 0.8444(3) 0.50924(15) 1.03872(17) 0.0351(12) Uani 1 1 d . . . . .
H44A H 0.9002 0.5290 1.0269 0.042 Uiso 1 1 calc R U . . .
H44B H 0.8690 0.4946 1.0691 0.042 Uiso 1 1 calc R U . . .
C45 C 0.7559(4) 0.54425(17) 1.04539(19) 0.0526(14) Uani 1 1 d . . . . .
H45A H 0.7784 0.5720 1.0663 0.079 Uiso 1 1 calc R U . . .
H45B H 0.7022 0.5252 1.0590 0.079 Uiso 1 1 calc R U . . .
H45C H 0.7302 0.5581 1.0152 0.079 Uiso 1 1 calc R U . . .
C46 C 0.6043(4) 0.20861(17) 0.94511(18) 0.0426(13) Uani 1 1 d . . . . .
H46A H 0.5423 0.2096 0.9263 0.051 Uiso 1 1 calc R U . . .
C47 C 0.6028(4) 0.20821(17) 0.99318(17) 0.0379(12) Uani 1 1 d . . . . .
H47A H 0.5396 0.2093 1.0064 0.046 Uiso 1 1 calc R U . . .
C48 C 0.7721(4) 0.20447(17) 1.00067(18) 0.0416(12) Uani 1 1 d . . . . .
H48A H 0.8343 0.2030 1.0193 0.050 Uiso 1 1 calc R U . . .
C49 C 0.7735(4) 0.20452(18) 0.95280(18) 0.0415(12) Uani 1 1 d . . . . .
H49A H 0.8365 0.2023 0.9395 0.050 Uiso 1 1 calc R U . . .
C50 C 0.6373(4) 0.20920(17) 1.20476(18) 0.0428(13) Uani 1 1 d . . . . .
H50A H 0.6017 0.1803 1.1928 0.051 Uiso 1 1 calc R U . . .
C51 C 0.6416(4) 0.21867(17) 1.25175(17) 0.0411(12) Uani 1 1 d . . . . .
H51A H 0.6079 0.1962 1.2711 0.049 Uiso 1 1 calc R U . . .
C52 C 0.7352(3) 0.28766(17) 1.24210(18) 0.0411(13) Uani 1 1 d . . . . .
H52A H 0.7708 0.3165 1.2544 0.049 Uiso 1 1 calc R U . . .
C53 C 0.7322(4) 0.27873(18) 1.19424(17) 0.0409(12) Uani 1 1 d . . . . .
H53A H 0.7666 0.3010 1.1750 0.049 Uiso 1 1 calc R U . . .
C29A C 0.8258(4) 0.02525(18) 1.1430(2) 0.0517(15) Uani 1 1 d . . . . .
H29C H 0.8873 0.0087 1.1351 0.062 Uiso 0.4288 1 d . U P A 1
H29D H 0.7707 0.0093 1.1248 0.062 Uiso 0.4288 1 d . U P A 1
C30B C 0.8157(11) 0.0172(5) 1.1927(5) 0.081(5) Uiso 0.429(9) 1 d . . P A 1
H30D H 0.8027 -0.0187 1.1983 0.121 Uiso 0.429(9) 1 calc R U P A 1
H30E H 0.7594 0.0374 1.2025 0.121 Uiso 0.429(9) 1 calc R U P A 1
H30F H 0.8783 0.0274 1.2105 0.121 Uiso 0.429(9) 1 calc R U P A 1
H29E H 0.7754 0.0195 1.1645 0.097 Uiso 0.5712 1 d . U P A 2
H29F H 0.8898 0.0152 1.1586 0.097 Uiso 0.5712 1 d . U P A 2
C30A C 0.8050(7) -0.0100(3) 1.1025(3) 0.050(3) Uani 0.571(9) 1 d . . P A 2
H30G H 0.8058 -0.0450 1.1137 0.076 Uiso 0.571(9) 1 calc R U P A 2
H30H H 0.8570 -0.0057 1.0806 0.076 Uiso 0.571(9) 1 calc R U P A 2
H30I H 0.7386 -0.0023 1.0868 0.076 Uiso 0.571(9) 1 calc R U P A 2
C31A C 1.0214(4) 0.09339(19) 1.1338(3) 0.0625(17) Uani 1 1 d . . . . .
H31C H 1.0304 0.0691 1.1586 0.075 Uiso 0.4193 1 d . U P B 1
H31D H 1.0623 0.1225 1.1430 0.075 Uiso 0.4193 1 d . U P B 1
C32B C 1.0594(17) 0.0722(8) 1.0905(8) 0.150(10) Uiso 0.419(11) 1 d . . P B 1
H32D H 1.1165 0.0496 1.0987 0.224 Uiso 0.419(11) 1 calc R U P B 1
H32E H 1.0814 0.0999 1.0710 0.224 Uiso 0.419(11) 1 calc R U P B 1
H32F H 1.0052 0.0532 1.0732 0.224 Uiso 0.419(11) 1 calc R U P B 1
H31E H 1.0596 0.1134 1.1133 0.179 Uiso 0.5807 1 d . U P B 2
H31F H 1.0274 0.0587 1.1245 0.179 Uiso 0.5807 1 d . U P B 2
C32A C 1.0705(6) 0.0987(3) 1.1820(3) 0.050(3) Uani 0.581(11) 1 d . . P B 2
H32G H 1.1436 0.0942 1.1815 0.074 Uiso 0.581(11) 1 calc R U P B 2
H32H H 1.0436 0.0730 1.2022 0.074 Uiso 0.581(11) 1 calc R U P B 2
H32J H 1.0564 0.1324 1.1940 0.074 Uiso 0.581(11) 1 calc R U P B 2
C33 C 1.1047(5) 0.2684(3) 0.8863(4) 0.136(4) Uani 1 1 d . . . . .
H33C H 1.1439 0.2989 0.8928 0.163 Uiso 0.5789 1 d . U P C 1
H33D H 1.1278 0.2528 0.8594 0.163 Uiso 0.5789 1 d . U P C 1
C34B C 1.1288(9) 0.2230(4) 0.9381(4) 0.093(5) Uani 0.579(11) 1 d . . P C 1
H34D H 1.0955 0.2360 0.9648 0.140 Uiso 0.579(11) 1 calc R U P C 1
H34G H 1.2017 0.2204 0.9464 0.140 Uiso 0.579(11) 1 calc R U P C 1
H34E H 1.1017 0.1895 0.9296 0.140 Uiso 0.579(11) 1 calc R U P C 1
H33E H 1.1214 0.2327 0.8895 0.112 Uiso 0.4211 1 d . U P C 2
H33F H 1.1417 0.2868 0.9119 0.112 Uiso 0.4211 1 d . U P C 2
C34C C 1.1196(16) 0.2970(8) 0.8237(8) 0.140(9) Uiso 0.421(11) 1 d . . P C 2
H34F H 1.0980 0.3325 0.8231 0.210 Uiso 0.421(11) 1 calc R U P C 2
H34J H 1.0777 0.2778 0.8004 0.210 Uiso 0.421(11) 1 calc R U P C 2
H34H H 1.1905 0.2950 0.8168 0.210 Uiso 0.421(11) 1 calc R U P C 2

loop_
_atom_site_aniso_label
_atom_site_aniso_U_11
_atom_site_aniso_U_22
_atom_site_aniso_U_33
_atom_site_aniso_U_23
_atom_site_aniso_U_13
_atom_site_aniso_U_12
Mg1 0.0376(9) 0.0329(8) 0.0287(9) -0.0017(7) 0.0049(7) 0.0006(7)
Mg2 0.0303(8) 0.0274(8) 0.0336(10) 0.0021(7) 0.0009(7) 0.0007(7)
N1 0.038(2) 0.029(2) 0.034(2) -0.0047(18) 0.0051(18) -0.0034(18)
N2 0.035(2) 0.027(2) 0.032(2) 0.0034(17) 0.0059(18) 0.0054(18)
N3 0.035(2) 0.036(2) 0.033(2) -0.0021(19) 0.0027(18) 0.0022(19)
N4 0.032(2) 0.041(2) 0.045(3) -0.006(2) 0.0046(19) -0.0023(19)
N5 0.030(2) 0.029(2) 0.032(2) 0.0052(17) 0.0025(17) -0.0024(17)
N6 0.025(2) 0.029(2) 0.030(2) -0.0013(17) -0.0027(17) -0.0033(17)
N7 0.031(2) 0.029(2) 0.034(2) -0.0018(18) 0.0073(18) -0.0024(18)
N8 0.035(2) 0.025(2) 0.033(2) 0.0082(17) 0.0069(18) 0.0018(18)
N9 0.042(2) 0.0258(19) 0.033(2) -0.0030(18) 0.0027(19) -0.0067(18)
N10 0.031(2) 0.034(2) 0.039(3) -0.0053(19) 0.004(2) -0.0016(19)
N11 0.032(2) 0.036(2) 0.039(3) 0.0041(19) -0.0006(19) -0.0039(19)
N12 0.038(2) 0.0269(19) 0.026(2) 0.0027(18) 0.0040(18) 0.0027(18)
N13 0.036(2) 0.035(2) 0.029(2) 0.0024(19) 0.0047(18) 0.0009(19)
C1A 0.029(3) 0.020(2) 0.032(3) 0.003(2) 0.008(2) -0.003(2)
C1 0.043(3) 0.035(3) 0.027(3) 0.006(2) 0.006(2) 0.005(2)
C2A 0.046(3) 0.030(2) 0.023(3) 0.002(2) 0.000(2) 0.002(2)
C2 0.048(3) 0.027(2) 0.029(3) -0.001(2) 0.004(2) 0.004(2)
C3A 0.038(3) 0.032(3) 0.036(3) 0.007(2) -0.001(2) 0.001(2)
C3 0.043(3) 0.034(3) 0.032(3) -0.003(2) 0.005(2) 0.003(2)
C4 0.033(3) 0.037(3) 0.039(3) -0.004(2) 0.010(2) 0.006(2)
C4A 0.031(3) 0.025(2) 0.037(3) -0.001(2) 0.001(2) -0.001(2)
C5 0.027(3) 0.042(3) 0.039(3) 0.000(2) 0.010(2) 0.008(2)
C5A 0.027(3) 0.029(2) 0.042(3) -0.001(2) 0.000(2) 0.000(2)
C6 0.031(3) 0.042(3) 0.024(3) 0.009(2) 0.008(2) 0.003(2)
C6A 0.029(3) 0.033(3) 0.040(3) 0.002(2) 0.002(2) -0.002(2)
C7A 0.029(3) 0.034(3) 0.057(4) -0.002(3) 0.002(2) -0.006(2)
C7 0.034(3) 0.041(3) 0.036(3) 0.011(2) 0.007(2) -0.003(2)
C8A 0.042(3) 0.029(3) 0.048(3) 0.006(2) -0.002(2) -0.002(2)
C8 0.042(3) 0.025(2) 0.042(3) 0.000(2) 0.005(2) 0.002(2)
C9A 0.033(3) 0.027(2) 0.033(3) -0.001(2) 0.005(2) -0.006(2)
C9 0.042(3) 0.029(2) 0.031(3) 0.004(2) 0.005(2) -0.002(2)
C10A 0.036(3) 0.029(2) 0.039(3) 0.005(2) 0.009(2) -0.005(2)
C10 0.041(3) 0.029(3) 0.047(3) 0.001(2) 0.006(2) -0.001(2)
C11 0.045(3) 0.027(2) 0.036(3) 0.008(2) 0.006(2) 0.002(2)
C11A 0.040(3) 0.034(3) 0.028(3) -0.004(2) 0.002(2) -0.001(2)
C12 0.031(3) 0.034(3) 0.046(3) 0.001(2) 0.013(2) 0.001(2)
C12A 0.032(3) 0.027(2) 0.059(4) 0.002(2) 0.005(2) 0.005(2)
C13A 0.035(3) 0.034(3) 0.060(4) -0.006(3) -0.003(3) 0.006(2)
C13 0.039(3) 0.032(3) 0.044(3) 0.010(2) 0.004(2) 0.010(2)
C14 0.038(3) 0.033(3) 0.039(3) 0.004(2) 0.003(2) 0.010(2)
C14A 0.031(3) 0.030(3) 0.046(3) 0.001(2) -0.001(2) 0.008(2)
C15A 0.029(3) 0.039(3) 0.038(3) -0.001(2) -0.005(2) 0.000(2)
C15 0.026(3) 0.032(3) 0.058(4) -0.010(2) 0.005(2) 0.004(2)
C16A 0.033(3) 0.032(3) 0.034(3) 0.004(2) 0.009(2) 0.003(2)
C16 0.026(3) 0.056(3) 0.068(4) -0.029(3) 0.002(3) -0.004(3)
C17A 0.037(3) 0.042(3) 0.039(3) 0.000(2) 0.003(2) -0.008(3)
C17 0.041(4) 0.077(4) 0.115(6) -0.051(4) 0.018(4) -0.007(3)
C18A 0.039(3) 0.037(3) 0.044(3) 0.003(2) 0.000(2) 0.001(2)
C18 0.047(4) 0.052(3) 0.096(5) -0.041(3) 0.008(3) -0.012(3)
C19A 0.033(3) 0.036(3) 0.024(3) -0.001(2) 0.006(2) 0.006(2)
C19 0.037(3) 0.043(3) 0.058(4) -0.016(3) 0.018(3) -0.013(3)
C20 0.045(3) 0.036(3) 0.031(3) -0.009(2) 0.008(2) 0.003(2)
C20A 0.035(3) 0.026(2) 0.036(3) 0.001(2) 0.009(2) -0.008(2)
C21A 0.039(3) 0.036(3) 0.042(3) 0.009(2) 0.001(2) 0.003(2)
C21 0.056(4) 0.038(3) 0.056(4) -0.003(3) 0.000(3) 0.009(3)
C22A 0.066(4) 0.029(3) 0.070(4) 0.006(3) 0.018(3) 0.012(3)
C22 0.135(6) 0.034(3) 0.075(5) 0.004(3) -0.026(4) 0.007(4)
C23 0.058(4) 0.036(3) 0.045(4) 0.001(3) 0.000(3) 0.010(3)
C23A 0.027(3) 0.042(3) 0.062(4) 0.016(3) 0.000(3) 0.008(2)
C24A 0.052(4) 0.074(4) 0.060(4) 0.004(3) -0.014(3) 0.014(3)
C24 0.062(4) 0.074(4) 0.071(5) 0.016(4) -0.007(3) 0.009(3)
C25A 0.025(3) 0.038(3) 0.110(5) 0.007(3) 0.016(3) -0.001(2)
C25 0.037(3) 0.043(3) 0.060(4) -0.001(3) 0.000(3) -0.004(2)
C26 0.044(3) 0.068(4) 0.081(5) -0.002(3) -0.006(3) 0.003(3)
C26A 0.058(4) 0.072(4) 0.151(8) -0.010(5) 0.046(5) 0.015(4)
C27A 0.038(3) 0.046(3) 0.059(4) 0.008(3) 0.007(3) -0.008(3)
C27 0.039(3) 0.038(3) 0.047(4) 0.002(2) 0.002(2) -0.008(2)
C28 0.067(4) 0.033(3) 0.060(4) -0.006(3) 0.001(3) -0.012(3)
C28A 0.081(4) 0.034(3) 0.071(5) 0.009(3) 0.024(4) 0.000(3)
C29 0.038(3) 0.034(3) 0.080(5) -0.003(3) 0.005(3) 0.006(2)
C30 0.072(4) 0.046(3) 0.069(5) -0.018(3) 0.015(3) -0.008(3)
C31 0.038(3) 0.041(3) 0.067(4) -0.005(3) 0.001(3) 0.007(2)
C32 0.038(3) 0.112(5) 0.084(5) -0.029(4) 0.028(3) -0.008(3)
C33A 0.037(3) 0.040(3) 0.080(5) 0.017(3) -0.015(3) -0.014(2)
C34A 0.058(4) 0.096(5) 0.095(6) -0.012(4) -0.018(4) 0.002(4)
C35A 0.039(3) 0.034(3) 0.064(4) 0.006(3) -0.003(3) -0.010(2)
C35 0.062(4) 0.083(5) 0.133(7) -0.054(5) 0.015(4) -0.028(4)
C36A 0.082(4) 0.048(3) 0.042(4) 0.002(3) -0.016(3) -0.012(3)
C36 0.083(5) 0.088(5) 0.091(6) -0.037(4) 0.018(4) -0.004(4)
C37 0.037(3) 0.037(3) 0.042(3) -0.006(2) 0.010(2) -0.002(2)
C37A 0.037(3) 0.040(3) 0.034(3) 0.002(2) -0.001(2) -0.004(2)
C38 0.028(3) 0.038(3) 0.043(3) 0.011(2) 0.008(2) 0.001(2)
C39 0.033(3) 0.028(2) 0.036(3) 0.000(2) 0.009(2) -0.006(2)
C40 0.030(3) 0.020(2) 0.035(3) 0.002(2) 0.005(2) 0.000(2)
C41 0.028(3) 0.036(3) 0.035(3) -0.003(2) 0.001(2) 0.000(2)
C42 0.039(3) 0.034(3) 0.035(3) 0.005(2) 0.009(2) 0.000(2)
C43 0.045(3) 0.040(3) 0.062(4) 0.012(3) -0.001(3) -0.004(3)
C44 0.031(3) 0.029(2) 0.045(3) 0.001(2) 0.002(2) 0.000(2)
C45 0.059(4) 0.044(3) 0.054(4) -0.005(3) -0.002(3) 0.003(3)
C46 0.035(3) 0.054(3) 0.038(3) -0.007(3) -0.004(2) 0.001(3)
C47 0.038(3) 0.046(3) 0.029(3) -0.003(2) -0.001(2) -0.006(2)
C48 0.040(3) 0.047(3) 0.037(3) 0.002(3) 0.002(2) 0.007(3)
C49 0.034(3) 0.052(3) 0.038(3) -0.001(3) 0.006(2) 0.005(3)
C50 0.049(3) 0.037(3) 0.044(4) 0.002(3) 0.009(3) -0.011(3)
C51 0.054(3) 0.039(3) 0.031(3) 0.000(2) 0.008(2) -0.015(3)
C52 0.043(3) 0.038(3) 0.043(3) -0.002(3) 0.007(3) -0.012(2)
C53 0.052(3) 0.037(3) 0.034(3) 0.004(2) 0.009(2) -0.006(3)
C29A 0.041(3) 0.034(3) 0.080(5) 0.004(3) -0.002(3) 0.001(2)
C30A 0.064(7) 0.035(5) 0.051(7) -0.006(5) 0.000(5) -0.001(5)
C31A 0.039(3) 0.040(3) 0.105(6) 0.014(3) -0.011(4) 0.006(3)
C32A 0.035(5) 0.031(5) 0.081(9) 0.011(5) -0.001(5) -0.003(4)
C33 0.046(4) 0.110(6) 0.256(12) -0.113(7) 0.039(6) -0.021(4)
C34B 0.118(11) 0.091(9) 0.066(9) -0.029(7) -0.024(7) 0.023(8)

loop_
_atom_type_symbol
_atom_type_description
_atom_type_scat_dispersion_real
_atom_type_scat_dispersion_imag
_atom_type_scat_source
C C 0.0033 0.0016 'International Tables Vol C Tables 4.2.6.8 and 6.1.1.4'
H H 0.0000 0.0000 'International Tables Vol C Tables 4.2.6.8 and 6.1.1.4'
N N 0.0061 0.0033 'International Tables Vol C Tables 4.2.6.8 and 6.1.1.4'
Mg Mg 0.0486 0.0363 'International Tables Vol C Tables 4.2.6.8 and 6.1.1.4'
O O 0.0106 0.0060 'International Tables Vol C Tables 4.2.6.8 and 6.1.1.4'
Cl Cl 0.1484 0.1585 'International Tables Vol C Tables 4.2.6.8 and 6.1.1.4'

loop_
_geom_angle_atom_site_label_1
_geom_angle_atom_site_label_2
_geom_angle_atom_site_label_3
_geom_angle
_geom_angle_site_symmetry_1
_geom_angle_site_symmetry_3
N4 Mg1 N3 91.70(16) . .
N4 Mg1 N2 177.62(17) . .
N3 Mg1 N2 88.64(15) . .
N4 Mg1 N1 87.89(15) . .
N3 Mg1 N1 178.16(17) . .
N2 Mg1 N1 91.71(15) . .
N4 Mg1 N10 88.79(16) . .
N3 Mg1 N10 90.53(15) . .
N2 Mg1 N10 88.85(15) . .
N1 Mg1 N10 87.67(15) . .
N4 Mg1 N13 91.62(15) . 4_565
N3 Mg1 N13 89.90(15) . 4_565
N2 Mg1 N13 90.74(15) . 4_565
N1 Mg1 N13 91.90(15) . 4_565
N10 Mg1 N13 179.40(16) . 4_565
N7 Mg2 N8 91.77(15) . .
N7 Mg2 N5 178.26(16) . .
N8 Mg2 N5 88.10(14) . .
N7 Mg2 N6 88.53(14) . .
N8 Mg2 N6 179.49(17) . .
N5 Mg2 N6 91.59(15) . .
N7 Mg2 N11 90.22(14) . .
N8 Mg2 N11 88.25(14) . .
N5 Mg2 N11 88.04(15) . .
N6 Mg2 N11 91.34(14) . .
N7 Mg2 N12 89.45(14) . .
N8 Mg2 N12 91.09(14) . .
N5 Mg2 N12 92.29(14) . .
N6 Mg2 N12 89.32(14) . .
N11 Mg2 N12 179.25(16) . .
C4 N1 C1 107.2(4) . .
C4 N1 Mg1 123.1(3) . .
C1 N1 Mg1 129.6(3) . .
C6 N2 C9 106.5(4) . .
C6 N2 Mg1 126.1(3) . .
C9 N2 Mg1 127.3(3) . .
C14 N3 C11 106.6(4) . .
C14 N3 Mg1 125.9(3) . .
C11 N3 Mg1 127.4(3) . .
C16 N4 C19 106.5(4) . .
C16 N4 Mg1 124.0(3) . .
C19 N4 Mg1 129.1(3) . .
C1A N5 C4A 106.8(3) . .
C1A N5 Mg2 128.8(3) . .
C4A N5 Mg2 123.2(3) . .
C6A N6 C9A 107.2(4) . .
C6A N6 Mg2 124.9(3) . .
C9A N6 Mg2 127.0(3) . .
C11A N7 C14A 106.4(4) . .
C11A N7 Mg2 127.8(3) . .
C14A N7 Mg2 125.8(3) . .
C16A N8 C19A 107.7(4) . .
C16A N8 Mg2 123.9(3) . .
C19A N8 Mg2 127.8(3) . .
C38 N9 C41 109.6(4) . .
C38 N9 H9A 125.2 . .
C41 N9 H9A 125.2 . .
C46 N10 C49 116.8(4) . .
C46 N10 Mg1 120.0(3) . .
C49 N10 Mg1 122.3(3) . .
C48 N11 C47 116.1(4) . .
C48 N11 Mg2 122.2(3) . .
C47 N11 Mg2 120.5(3) . .
C53 N12 C50 116.3(4) . .
C53 N12 Mg2 120.7(3) . .
C50 N12 Mg2 122.8(3) . .
C51 N13 C52 115.7(4) . .
C51 N13 Mg1 122.4(3) . 4_566
C52 N13 Mg1 121.8(3) . 4_566
N5 C1A C20A 122.0(4) . .
N5 C1A C2A 109.2(4) . .
C20A C1A C2A 128.8(4) . .
N1 C1 C20 122.2(4) . .
N1 C1 C2 109.4(4) . .
C20 C1 C2 128.3(4) . .
C3A C2A C1A 106.3(4) . .
C3A C2A C21A 122.1(4) . .
C1A C2A C21A 131.5(4) . .
C3 C2 C1 106.9(4) . .
C3 C2 C21 121.6(4) . .
C1 C2 C21 131.5(4) . .
C2A C3A C4A 108.6(4) . .
C2A C3A C23A 127.8(4) . .
C4A C3A C23A 123.4(4) . .
C2 C3 C4 106.8(4) . .
C2 C3 C23 129.3(4) . .
C4 C3 C23 123.8(4) . .
N1 C4 C5 126.6(4) . .
N1 C4 C3 109.6(4) . .
C5 C4 C3 123.7(4) . .
N5 C4A C5A 125.3(4) . .
N5 C4A C3A 109.0(4) . .
C5A C4A C3A 125.6(4) . .
C4 C5 C6 128.5(4) . .
C4 C5 H5A 115.8 . .
C6 C5 H5A 115.8 . .
C6A C5A C4A 127.9(4) . .
C6A C5A H5AA 116.1 . .
C4A C5A H5AA 116.1 . .
N2 C6 C5 123.7(4) . .
N2 C6 C7 110.8(4) . .
C5 C6 C7 125.3(4) . .
N6 C6A C5A 125.2(4) . .
N6 C6A C7A 108.8(4) . .
C5A C6A C7A 125.9(4) . .
C8A C7A C6A 108.0(4) . .
C8A C7A C25A 128.2(4) . .
C6A C7A C25A 123.7(4) . .
C8 C7 C6 106.2(4) . .
C8 C7 C25 128.7(4) . .
C6 C7 C25 125.0(4) . .
C7A C8A C9A 106.0(4) . .
C7A C8A C27A 128.9(4) . .
C9A C8A C27A 124.8(4) . .
C7 C8 C9 106.4(4) . .
C7 C8 C27 127.4(4) . .
C9 C8 C27 126.2(4) . .
N6 C9A C10A 123.5(4) . .
N6 C9A C8A 109.9(4) . .
C10A C9A C8A 126.6(4) . .
N2 C9 C10 124.0(4) . .
N2 C9 C8 110.1(4) . .
C10 C9 C8 125.9(4) . .
C11A C10A C9A 128.1(4) . .
C11A C10A H10A 115.9 . .
C9A C10A H10A 115.9 . .
C9 C10 C11 128.7(4) . .
C9 C10 H10B 115.7 . .
C11 C10 H10B 115.7 . .
N3 C11 C10 123.8(4) . .
N3 C11 C12 109.4(4) . .
C10 C11 C12 126.8(4) . .
N7 C11A C10A 124.4(4) . .
N7 C11A C12A 110.1(4) . .
C10A C11A C12A 125.6(4) . .
C13 C12 C11 106.0(4) . .
C13 C12 C29 129.0(4) . .
C11 C12 C29 125.0(4) . .
C13A C12A C11A 106.3(4) . .
C13A C12A C29A 128.7(4) . .
C11A C12A C29A 124.9(4) . .
C12A C13A C14A 107.5(4) . .
C12A C13A C31A 127.3(4) . .
C14A C13A C31A 125.2(4) . .
C12 C13 C14 107.9(4) . .
C12 C13 C31 126.9(4) . .
C14 C13 C31 125.2(4) . .
N3 C14 C15 123.2(4) . .
N3 C14 C13 110.1(4) . .
C15 C14 C13 126.7(4) . .
N7 C14A C15A 123.2(4) . .
N7 C14A C13A 109.6(4) . .
C15A C14A C13A 127.1(4) . .
C14A C15A C16A 129.2(4) . .
C14A C15A H15A 115.4 . .
C16A C15A H15A 115.4 . .
C14 C15 C16 129.3(4) . .
C14 C15 H15B 115.4 . .
C16 C15 H15B 115.4 . .
N8 C16A C15A 125.6(4) . .
N8 C16A C17A 111.0(4) . .
C15A C16A C17A 123.4(4) . .
N4 C16 C15 125.5(4) . .
N4 C16 C17 111.2(4) . .
C15 C16 C17 122.9(5) . .
C18A C17A C16A 107.0(4) . .
C18A C17A C33A 127.2(4) . .
C16A C17A C33A 125.8(4) . .
C18 C17 C16 106.7(5) . .
C18 C17 C33 129.0(5) . .
C16 C17 C33 124.2(5) . .
C17A C18A C19A 106.5(4) . .
C17A C18A C35A 123.1(4) . .
C19A C18A C35A 130.2(4) . .
C17 C18 C19 106.3(5) . .
C17 C18 C35 121.2(5) . .
C19 C18 C35 132.3(5) . .
N8 C19A C20A 124.3(4) . .
N8 C19A C18A 107.7(4) . .
C20A C19A C18A 127.9(4) . .
N4 C19 C20 122.4(4) . .
N4 C19 C18 108.9(4) . .
C20 C19 C18 128.6(4) . .
C19 C20 C1 127.6(4) . .
C19 C20 C37 115.4(4) . .
C1 C20 C37 116.7(4) . .
C19A C20A C1A 126.8(4) . .
C19A C20A C37A 118.4(4) . .
C1A C20A C37A 114.7(4) . .
C2A C21A C22A 112.2(4) . .
C2A C21A H21A 109.2 . .
C22A C21A H21A 109.2 . .
C2A C21A H21B 109.2 . .
C22A C21A H21B 109.2 . .
H21A C21A H21B 107.9 . .
C22 C21 C2 113.4(4) . .
C22 C21 H21C 108.9 . .
C2 C21 H21C 108.9 . .
C22 C21 H21D 108.9 . .
C2 C21 H21D 108.9 . .
H21C C21 H21D 107.7 . .
C21A C22A H22A 109.5 . .
C21A C22A H22B 109.5 . .
H22A C22A H22B 109.5 . .
C21A C22A H22C 109.5 . .
H22A C22A H22C 109.5 . .
H22B C22A H22C 109.5 . .
C21 C22 H22D 109.5 . .
C21 C22 H22E 109.5 . .
H22D C22 H22E 109.5 . .
C21 C22 H22F 109.5 . .
H22D C22 H22F 109.5 . .
H22E C22 H22F 109.5 . .
C3 C23 C24 112.3(4) . .
C3 C23 H23A 109.1 . .
C24 C23 H23A 109.1 . .
C3 C23 H23B 109.1 . .
C24 C23 H23B 109.1 . .
H23A C23 H23B 107.9 . .
C3A C23A C24A 112.3(4) . .
C3A C23A H23C 109.1 . .
C24A C23A H23C 109.1 . .
C3A C23A H23D 109.1 . .
C24A C23A H23D 109.1 . .
H23C C23A H23D 107.9 . .
C23A C24A H24A 109.5 . .
C23A C24A H24B 109.5 . .
H24A C24A H24B 109.5 . .
C23A C24A H24C 109.5 . .
H24A C24A H24C 109.5 . .
H24B C24A H24C 109.5 . .
C23 C24 H24D 109.5 . .
C23 C24 H24E 109.5 . .
H24D C24 H24E 109.5 . .
C23 C24 H24F 109.5 . .
H24D C24 H24F 109.5 . .
H24E C24 H24F 109.5 . .
C7A C25A C26A 109.8(5) . .
C7A C25A H25A 109.7 . .
C26A C25A H25A 109.7 . .
C7A C25A H25B 109.7 . .
C26A C25A H25B 109.7 . .
H25A C25A H25B 108.2 . .
C7 C25 C26 111.8(4) . .
C7 C25 H25C 109.3 . .
C26 C25 H25C 109.3 . .
C7 C25 H25D 109.3 . .
C26 C25 H25D 109.3 . .
H25C C25 H25D 107.9 . .
C25 C26 H26A 109.5 . .
C25 C26 H26B 109.5 . .
H26A C26 H26B 109.5 . .
C25 C26 H26C 109.5 . .
H26A C26 H26C 109.5 . .
H26B C26 H26C 109.5 . .
C25A C26A H26D 109.5 . .
C25A C26A H26E 109.5 . .
H26D C26A H26E 109.5 . .
C25A C26A H26F 109.5 . .
H26D C26A H26F 109.5 . .
H26E C26A H26F 109.5 . .
C8A C27A C28A 112.0(4) . .
C8A C27A H27A 109.2 . .
C28A C27A H27A 109.2 . .
C8A C27A H27B 109.2 . .
C28A C27A H27B 109.2 . .
H27A C27A H27B 107.9 . .
C8 C27 C28 112.2(4) . .
C8 C27 H27C 109.2 . .
C28 C27 H27C 109.2 . .
C8 C27 H27D 109.2 . .
C28 C27 H27D 109.2 . .
H27C C27 H27D 107.9 . .
C27 C28 H28A 109.5 . .
C27 C28 H28B 109.5 . .
H28A C28 H28B 109.5 . .
C27 C28 H28C 109.5 . .
H28A C28 H28C 109.5 . .
H28B C28 H28C 109.5 . .
C27A C28A H28D 109.5 . .
C27A C28A H28E 109.5 . .
H28D C28A H28E 109.5 . .
C27A C28A H28F 109.5 . .
H28D C28A H28F 109.5 . .
H28E C28A H28F 109.5 . .
C12 C29 C30 112.3(4) . .
C12 C29 H29A 109.1 . .
C30 C29 H29A 109.1 . .
C12 C29 H29B 109.1 . .
C30 C29 H29B 109.1 . .
H29A C29 H29B 107.9 . .
C29 C30 H30A 109.5 . .
C29 C30 H30B 109.5 . .
H30A C30 H30B 109.5 . .
C29 C30 H30C 109.5 . .
H30A C30 H30C 109.5 . .
H30B C30 H30C 109.5 . .
C13 C31 C32 112.3(4) . .
C13 C31 H31A 109.1 . .
C32 C31 H31A 109.1 . .
C13 C31 H31B 109.1 . .
C32 C31 H31B 109.1 . .
H31A C31 H31B 107.9 . .
C31 C32 H32A 109.5 . .
C31 C32 H32B 109.5 . .
H32A C32 H32B 109.5 . .
C31 C32 H32C 109.5 . .
H32A C32 H32C 109.5 . .
H32B C32 H32C 109.5 . .
C34A C33A C17A 112.4(5) . .
C34A C33A H33A 109.1 . .
C17A C33A H33A 109.1 . .
C34A C33A H33B 109.1 . .
C17A C33A H33B 109.1 . .
H33A C33A H33B 107.9 . .
C33A C34A H34A 109.5 . .
C33A C34A H34B 109.5 . .
H34A C34A H34B 109.5 . .
C33A C34A H34C 109.5 . .
H34A C34A H34C 109.5 . .
H34B C34A H34C 109.5 . .
C18A C35A C36A 111.9(4) . .
C18A C35A H35A 109.2 . .
C36A C35A H35A 109.2 . .
C18A C35A H35B 109.2 . .
C36A C35A H35B 109.2 . .
H35A C35A H35B 107.9 . .
C18 C35 C36 110.7(5) . .
C18 C35 H35C 109.5 . .
C36 C35 H35C 109.5 . .
C18 C35 H35D 109.5 . .
C36 C35 H35D 109.5 . .
H35C C35 H35D 108.1 . .
C35A C36A H36A 109.5 . .
C35A C36A H36B 109.5 . .
H36A C36A H36B 109.5 . .
C35A C36A H36C 109.5 . .
H36A C36A H36C 109.5 . .
H36B C36A H36C 109.5 . .
C35 C36 H36D 109.5 . .
C35 C36 H36E 109.5 . .
H36D C36 H36E 109.5 . .
C35 C36 H36F 109.5 . .
H36D C36 H36F 109.5 . .
H36E C36 H36F 109.5 . .
C38 C37 C20 117.5(4) . .
C38 C37 H37A 107.9 . .
C20 C37 H37A 107.9 . .
C38 C37 H37B 107.9 . .
C20 C37 H37B 107.9 . .
H37A C37 H37B 107.2 . .
C41 C37A C20A 119.4(4) . .
C41 C37A H37C 107.5 . .
C20A C37A H37C 107.5 . .
C41 C37A H37D 107.5 . .
C20A C37A H37D 107.5 . .
H37C C37A H37D 107.0 . .
N9 C38 C39 107.7(4) . .
N9 C38 C37 123.9(4) . .
C39 C38 C37 128.4(4) . .
C38 C39 C40 108.2(4) . .
C38 C39 C42 124.6(4) . .
C40 C39 C42 127.2(4) . .
C41 C40 C39 107.9(4) . .
C41 C40 C44 124.9(4) . .
C39 C40 C44 127.2(4) . .
C40 C41 N9 106.6(4) . .
C40 C41 C37A 129.4(4) . .
N9 C41 C37A 124.0(4) . .
C39 C42 C43 114.0(4) . .
C39 C42 H42A 108.7 . .
C43 C42 H42A 108.7 . .
C39 C42 H42B 108.7 . .
C43 C42 H42B 108.7 . .
H42A C42 H42B 107.6 . .
C42 C43 H43A 109.5 . .
C42 C43 H43B 109.5 . .
H43A C43 H43B 109.5 . .
C42 C43 H43C 109.5 . .
H43A C43 H43C 109.5 . .
H43B C43 H43C 109.5 . .
C40 C44 C45 111.6(4) . .
C40 C44 H44A 109.3 . .
C45 C44 H44A 109.3 . .
C40 C44 H44B 109.3 . .
C45 C44 H44B 109.3 . .
H44A C44 H44B 108.0 . .
C44 C45 H45A 109.5 . .
C44 C45 H45B 109.5 . .
H45A C45 H45B 109.5 . .
C44 C45 H45C 109.5 . .
H45A C45 H45C 109.5 . .
H45B C45 H45C 109.5 . .
N10 C46 C47 121.3(5) . .
N10 C46 H46A 119.3 . .
C47 C46 H46A 119.3 . .
N11 C47 C46 122.0(4) . .
N11 C47 H47A 119.0 . .
C46 C47 H47A 119.0 . .
N11 C48 C49 121.9(5) . .
N11 C48 H48A 119.1 . .
C49 C48 H48A 119.1 . .
N10 C49 C48 121.9(5) . .
N10 C49 H49A 119.1 . .
C48 C49 H49A 119.1 . .
N12 C50 C51 121.9(4) . .
N12 C50 H50A 119.0 . .
C51 C50 H50A 119.0 . .
N13 C51 C50 122.6(4) . .
N13 C51 H51A 118.7 . .
C50 C51 H51A 118.7 . .
N13 C52 C53 122.8(4) . .
N13 C52 H52A 118.6 . .
C53 C52 H52A 118.6 . .
N12 C53 C52 120.7(4) . .
N12 C53 H53A 119.6 . .
C52 C53 H53A 119.6 . .
C30B C29A C12A 111.8(7) . .
C12A C29A C30A 115.8(6) . .
C30B C29A H29C 108.0 . .
C12A C29A H29C 109.7 . .
C30B C29A H29D 110.1 . .
C12A C29A H29D 110.1 . .
H29C C29A H29D 106.9 . .
C12A C29A H29E 110.0 . .
C30A C29A H29E 108.0 . .
C12A C29A H29F 108.9 . .
C30A C29A H29F 106.9 . .
H29E C29A H29F 106.8 . .
C29A C30B H30D 109.5 . .
C29A C30B H30E 109.5 . .
H30D C30B H30E 109.5 . .
C29A C30B H30F 109.5 . .
H30D C30B H30F 109.5 . .
H30E C30B H30F 109.5 . .
C29A C30A H30G 109.5 . .
C29A C30A H30H 109.5 . .
H30G C30A H30H 109.5 . .
C29A C30A H30I 109.5 . .
H30G C30A H30I 109.5 . .
H30H C30A H30I 109.5 . .
C32B C31A C13A 112.7(11) . .
C32A C31A C13A 115.7(6) . .
C32B C31A H31C 109.9 . .
C13A C31A H31C 109.7 . .
C32B C31A H31D 108.0 . .
C13A C31A H31D 109.3 . .
H31C C31A H31D 107.1 . .
C32A C31A H31E 107.8 . .
C13A C31A H31E 108.7 . .
C32A C31A H31F 108.0 . .
C13A C31A H31F 109.2 . .
H31E C31A H31F 107.1 . .
C31A C32B H32D 109.5 . .
C31A C32B H32E 109.5 . .
H32D C32B H32E 109.5 . .
C31A C32B H32F 109.5 . .
H32D C32B H32F 109.5 . .
H32E C32B H32F 109.5 . .
C31A C32A H32G 109.5 . .
C31A C32A H32H 109.5 . .
H32G C32A H32H 109.5 . .
C31A C32A H32J 109.5 . .
H32G C32A H32J 109.5 . .
H32H C32A H32J 109.5 . .
C17 C33 C34B 108.3(7) . .
C17 C33 C34C 89.5(9) . .
C17 C33 H33C 110.9 . .
C34B C33 H33C 108.4 . .
C17 C33 H33D 112.3 . .
C34B C33 H33D 108.6 . .
H33C C33 H33D 108.2 . .
C17 C33 H33E 115.1 . .
C34C C33 H33E 114.8 . .
C17 C33 H33F 114.0 . .
C34C C33 H33F 114.4 . .
H33E C33 H33F 108.3 . .
C33 C34B H34D 109.5 . .
C33 C34B H34G 109.5 . .
H34D C34B H34G 109.5 . .
C33 C34B H34E 109.5 . .
H34D C34B H34E 109.5 . .
H34G C34B H34E 109.5 . .
C33 C34C H34F 109.5 . .
C33 C34C H34J 109.5 . .
H34F C34C H34J 109.5 . .
C33 C34C H34H 109.5 . .
H34F C34C H34H 109.5 . .
H34J C34C H34H 109.5 . .

loop_
_geom_bond_atom_site_label_1
_geom_bond_atom_site_label_2
_geom_bond_distance
_geom_bond_site_symmetry_2
Mg1 N4 2.053(4) .
Mg1 N3 2.067(4) .
Mg1 N2 2.070(4) .
Mg1 N1 2.079(4) .
Mg1 N10 2.259(4) .
Mg1 N13 2.274(4) 4_565
Mg2 N7 2.052(4) .
Mg2 N8 2.062(4) .
Mg2 N5 2.068(4) .
Mg2 N6 2.069(4) .
Mg2 N11 2.244(4) .
Mg2 N12 2.290(4) .
N1 C4 1.368(5) .
N1 C1 1.371(5) .
N2 C6 1.354(5) .
N2 C9 1.374(5) .
N3 C14 1.361(5) .
N3 C11 1.372(5) .
N4 C16 1.352(6) .
N4 C19 1.392(5) .
N5 C1A 1.382(5) .
N5 C4A 1.386(5) .
N6 C6A 1.361(5) .
N6 C9A 1.375(5) .
N7 C11A 1.365(5) .
N7 C14A 1.371(5) .
N8 C16A 1.346(5) .
N8 C19A 1.380(5) .
N9 C38 1.375(5) .
N9 C41 1.397(5) .
N9 H9A 0.8800 .
N10 C46 1.316(5) .
N10 C49 1.318(6) .
N11 C48 1.320(5) .
N11 C47 1.326(5) .
N12 C53 1.325(5) .
N12 C50 1.339(5) .
N13 C51 1.317(5) .
N13 C52 1.326(5) .
N13 Mg1 2.274(4) 4_566
C1A C20A 1.428(6) .
C1A C2A 1.474(6) .
C1 C20 1.432(6) .
C1 C2 1.455(6) .
C2A C3A 1.346(6) .
C2A C21A 1.521(6) .
C2 C3 1.360(6) .
C2 C21 1.512(6) .
C3A C4A 1.446(6) .
C3A C23A 1.509(6) .
C3 C4 1.455(6) .
C3 C23 1.502(6) .
C4 C5 1.396(6) .
C4A C5A 1.405(6) .
C5 C6 1.413(6) .
C5 H5A 0.9500 .
C5A C6A 1.378(5) .
C5A H5AA 0.9500 .
C6 C7 1.454(6) .
C6A C7A 1.464(6) .
C7A C8A 1.348(6) .
C7A C25A 1.510(6) .
C7 C8 1.371(6) .
C7 C25 1.493(6) .
C8A C9A 1.459(6) .
C8A C27A 1.490(6) .
C8 C9 1.453(6) .
C8 C27 1.478(6) .
C9A C10A 1.389(6) .
C9 C10 1.377(6) .
C10A C11A 1.378(6) .
C10A H10A 0.9500 .
C10 C11 1.392(6) .
C10 H10B 0.9500 .
C11 C12 1.467(6) .
C11A C12A 1.459(6) .
C12 C13 1.346(6) .
C12 C29 1.499(6) .
C12A C13A 1.344(6) .
C12A C29A 1.485(6) .
C13A C14A 1.450(6) .
C13A C31A 1.514(7) .
C13 C14 1.436(6) .
C13 C31 1.514(6) .
C14 C15 1.379(6) .
C14A C15A 1.385(6) .
C15A C16A 1.407(6) .
C15A H15A 0.9500 .
C15 C16 1.421(6) .
C15 H15B 0.9500 .
C16A C17A 1.440(6) .
C16 C17 1.439(7) .
C17A C18A 1.356(6) .
C17A C33A 1.510(6) .
C17 C18 1.372(7) .
C17 C33 1.532(8) .
C18A C19A 1.489(6) .
C18A C35A 1.517(6) .
C18 C19 1.462(7) .
C18 C35 1.516(7) .
C19A C20A 1.401(6) .
C19 C20 1.420(6) .
C20 C37 1.509(6) .
C20A C37A 1.518(6) .
C21A C22A 1.538(6) .
C21A H21A 0.9900 .
C21A H21B 0.9900 .
C21 C22 1.508(7) .
C21 H21C 0.9900 .
C21 H21D 0.9900 .
C22A H22A 0.9800 .
C22A H22B 0.9800 .
C22A H22C 0.9800 .
C22 H22D 0.9800 .
C22 H22E 0.9800 .
C22 H22F 0.9800 .
C23 C24 1.533(7) .
C23 H23A 0.9900 .
C23 H23B 0.9900 .
C23A C24A 1.534(7) .
C23A H23C 0.9900 .
C23A H23D 0.9900 .
C24A H24A 0.9800 .
C24A H24B 0.9800 .
C24A H24C 0.9800 .
C24 H24D 0.9800 .
C24 H24E 0.9800 .
C24 H24F 0.9800 .
C25A C26A 1.566(8) .
C25A H25A 0.9900 .
C25A H25B 0.9900 .
C25 C26 1.525(7) .
C25 H25C 0.9900 .
C25 H25D 0.9900 .
C26 H26A 0.9800 .
C26 H26B 0.9800 .
C26 H26C 0.9800 .
C26A H26D 0.9800 .
C26A H26E 0.9800 .
C26A H26F 0.9800 .
C27A C28A 1.539(7) .
C27A H27A 0.9900 .
C27A H27B 0.9900 .
C27 C28 1.546(7) .
C27 H27C 0.9900 .
C27 H27D 0.9900 .
C28 H28A 0.9800 .
C28 H28B 0.9800 .
C28 H28C 0.9800 .
C28A H28D 0.9800 .
C28A H28E 0.9800 .
C28A H28F 0.9800 .
C29 C30 1.536(7) .
C29 H29A 0.9900 .
C29 H29B 0.9900 .
C30 H30A 0.9800 .
C30 H30B 0.9800 .
C30 H30C 0.9800 .
C31 C32 1.527(7) .
C31 H31A 0.9900 .
C31 H31B 0.9900 .
C32 H32A 0.9800 .
C32 H32B 0.9800 .
C32 H32C 0.9800 .
C33A C34A 1.508(8) .
C33A H33A 0.9900 .
C33A H33B 0.9900 .
C34A H34A 0.9800 .
C34A H34B 0.9800 .
C34A H34C 0.9800 .
C35A C36A 1.561(7) .
C35A H35A 0.9900 .
C35A H35B 0.9900 .
C35 C36 1.685(9) .
C35 H35C 0.9900 .
C35 H35D 0.9900 .
C36A H36A 0.9800 .
C36A H36B 0.9800 .
C36A H36C 0.9800 .
C36 H36D 0.9800 .
C36 H36E 0.9800 .
C36 H36F 0.9800 .
C37 C38 1.482(6) .
C37 H37A 0.9900 .
C37 H37B 0.9900 .
C37A C41 1.466(6) .
C37A H37C 0.9900 .
C37A H37D 0.9900 .
C38 C39 1.377(6) .
C39 C40 1.410(6) .
C39 C42 1.505(6) .
C40 C41 1.391(6) .
C40 C44 1.505(6) .
C42 C43 1.516(6) .
C42 H42A 0.9900 .
C42 H42B 0.9900 .
C43 H43A 0.9800 .
C43 H43B 0.9800 .
C43 H43C 0.9800 .
C44 C45 1.520(6) .
C44 H44A 0.9900 .
C44 H44B 0.9900 .
C45 H45A 0.9800 .
C45 H45B 0.9800 .
C45 H45C 0.9800 .
C46 C47 1.387(6) .
C46 H46A 0.9500 .
C47 H47A 0.9500 .
C48 C49 1.381(6) .
C48 H48A 0.9500 .
C49 H49A 0.9500 .
C50 C51 1.374(6) .
C50 H50A 0.9500 .
C51 H51A 0.9500 .
C52 C53 1.396(6) .
C52 H52A 0.9500 .
C53 H53A 0.9500 .
C29A C30B 1.463(15) .
C29A C30A 1.502(9) .
C29A H29C 0.9697 .
C29A H29D 0.9635 .
C29A H29E 0.9600 .
C29A H29F 0.9666 .
C30B H30D 0.9800 .
C30B H30E 0.9800 .
C30B H30F 0.9800 .
C30A H30G 0.9800 .
C30A H30H 0.9800 .
C30A H30I 0.9800 .
C31A C32B 1.49(2) .
C31A C32A 1.494(10) .
C31A H31C 0.9617 .
C31A H31D 0.9668 .
C31A H31E 0.9649 .
C31A H31F 0.9595 .
C32B H32D 0.9800 .
C32B H32E 0.9800 .
C32B H32F 0.9800 .
C32A H32G 0.9800 .
C32A H32H 0.9800 .
C32A H32J 0.9800 .
C33 C34B 1.921(15) .
C33 C34C 1.98(2) .
C33 H33C 0.9706 .
C33 H33D 0.9510 .
C33 H33E 0.9698 .
C33 H33F 0.9827 .
C34B H34D 0.9800 .
C34B H34G 0.9800 .
C34B H34E 0.9800 .
C34C H34F 0.9800 .
C34C H34J 0.9800 .
C34C H34H 0.9800 .
